data_4020783
loop_
_publ_author_name
'Ravi S. Orugunty'
'Dennis L. Wright'
'Merle A. Battiste'
'Richard J. Helmich'
'Khalil Abboud'

_publ_section_title
;
 Bicyclo[3.2.1]octane Synthons from Cyclopropenes:
 Functionalization of Cycloadducts by Nucleophilic Additions
;
_journal_name_full 'Journal of Organic Chemistry'
_journal_page_first 406
_journal_page_last 416
_journal_paper_doi 10.1021/jo035240m
_journal_volume 69
_journal_year 2004
_chemical_formula_sum 'C10 H8 Br2 O2'
_chemical_formula_weight 319.98
_space_group_IT_number 14
_symmetry_cell_setting monoclinic
_symmetry_space_group_name_Hall '-P 2ybc'
_symmetry_space_group_name_H-M 'P 1 21/c 1'
_cell_angle_alpha 90.00
_cell_angle_beta 98.719(2)
_cell_angle_gamma 90.00
_cell_formula_units_Z 4
_cell_length_a 11.7974(6)
_cell_length_b 8.1389(4)
_cell_length_c 11.4455(5)
_cell_measurement_temperature 173(2)
_cell_volume 1086.27(9)
_diffrn_ambient_temperature 193(2)
_exptl_crystal_density_diffrn 1.957
_cod_depositor_comments
;
The following automatic conversions were performed:
'_symmetry_cell_setting' value 'Monoclinic' changed to 'monoclinic'
according to '/home/saulius/struct/CIF-dictionaries/cif_core.dic'
dictionary named 'cif_core.dic' version 2.4.1 from 2010-06-29.

Automatic conversion script
Id: cif_fix_enum 1527 2010-12-29 10:47:43Z saulius 
;
_cod_original_sg_symbol_H-M 'P 21/c'
_cod_database_code 4020783

loop_
_symmetry_equiv_pos_as_xyz
'x, y, z'
'-x, y+1/2, -z+1/2'
'-x, -y, -z'
'x, -y-1/2, z-1/2'

loop_
_atom_site_label
_atom_site_type_symbol
_atom_site_fract_x
_atom_site_fract_y
_atom_site_fract_z
_atom_site_U_iso_or_equiv
_atom_site_adp_type
_atom_site_occupancy
_atom_site_symmetry_multiplicity
_atom_site_calc_flag
_atom_site_refinement_flags
_atom_site_disorder_assembly
_atom_site_disorder_group
Br1 Br 0.25846(3) 0.81672(3) 0.42114(2) 0.03753(11) Uani 1 1 d . . .
Br2 Br 0.18374(2) 0.50797(3) 0.59800(2) 0.03192(10) Uani 1 1 d . . .
O1 O 0.34561(15) 0.2150(2) 0.52994(16) 0.0213(3) Uani 1 1 d . . .
C9 C 0.0739(2) 0.1373(3) 0.3738(2) 0.0257(5) Uani 1 1 d . . .
C8 C 0.1626(2) 0.2059(3) 0.4039(2) 0.0208(4) Uani 1 1 d . . .
C4 C 0.3354(2) 0.5498(3) 0.2861(2) 0.0218(5) Uani 1 1 d . . .
H4A H 0.3278 0.6385 0.2249 0.026 Uiso 1 1 calc R . .
C1 C 0.27350(18) 0.2907(3) 0.43489(19) 0.0172(4) Uani 1 1 d . . .
C2 C 0.25133(18) 0.4726(3) 0.46146(19) 0.0176(4) Uani 1 1 d . . .
O2 O 0.28765(13) 0.39535(19) 0.24143(13) 0.0205(3) Uani 1 1 d . . .
C7 C 0.34136(19) 0.2807(3) 0.32860(19) 0.0191(4) Uani 1 1 d . . .
H7A H 0.3416 0.1667 0.2961 0.023 Uiso 1 1 calc R . .
C6 C 0.4614(2) 0.3484(3) 0.3591(2) 0.0241(5) Uani 1 1 d . . .
H6A H 0.5273 0.2876 0.3923 0.029 Uiso 1 1 calc R . .
C3 C 0.2787(2) 0.5926(3) 0.3927(2) 0.0199(4) Uani 1 1 d . . .
C5 C 0.4596(2) 0.5055(3) 0.3320(2) 0.0265(5) Uani 1 1 d . . .
H5A H 0.5236 0.5777 0.3397 0.032 Uiso 1 1 calc R . .
C10 C -0.0340(2) 0.0508(4) 0.3360(3) 0.0417(7) Uani 1 1 d . . .
H10A H -0.0506 0.0499 0.2495 0.063 Uiso 1 1 calc R . .
H10B H -0.0962 0.1070 0.3678 0.063 Uiso 1 1 calc R . .
H10C H -0.0277 -0.0624 0.3655 0.063 Uiso 1 1 calc R . .
H1 H 0.311(3) 0.187(3) 0.569(3) 0.020(8) Uiso 1 1 d . . .

loop_
_atom_site_aniso_label
_atom_site_aniso_U_11
_atom_site_aniso_U_22
_atom_site_aniso_U_33
_atom_site_aniso_U_23
_atom_site_aniso_U_13
_atom_site_aniso_U_12
Br1 0.0650(2) 0.01681(14) 0.03135(17) 0.00132(10) 0.00926(13) 0.00533(11)
Br2 0.04378(17) 0.03235(16) 0.02254(16) -0.00062(9) 0.01442(11) 0.00830(11)
O1 0.0230(8) 0.0241(8) 0.0167(8) 0.0060(7) 0.0027(7) 0.0014(7)
C9 0.0252(11) 0.0245(11) 0.0271(12) 0.0011(10) 0.0034(10) -0.0002(9)
C8 0.0232(11) 0.0187(10) 0.0207(11) 0.0006(8) 0.0040(9) 0.0007(8)
C4 0.0295(11) 0.0212(10) 0.0150(10) 0.0003(9) 0.0045(9) -0.0047(9)
C1 0.0194(10) 0.0162(10) 0.0156(10) 0.0012(8) 0.0018(8) 0.0002(8)
C2 0.0197(10) 0.0198(10) 0.0132(10) -0.0021(8) 0.0020(8) 0.0009(8)
O2 0.0244(8) 0.0237(8) 0.0128(7) -0.0010(6) 0.0005(6) -0.0017(6)
C7 0.0219(10) 0.0203(10) 0.0151(10) -0.0010(8) 0.0028(8) 0.0015(8)
C6 0.0181(10) 0.0364(13) 0.0182(11) -0.0033(10) 0.0042(8) 0.0013(9)
C3 0.0269(11) 0.0161(10) 0.0160(10) -0.0014(8) 0.0007(8) 0.0016(8)
C5 0.0235(11) 0.0367(14) 0.0201(12) -0.0024(10) 0.0060(9) -0.0092(10)
C10 0.0275(13) 0.0485(17) 0.0475(18) -0.0050(14) 0.0002(12) -0.0126(12)

loop_
_geom_bond_atom_site_label_1
_geom_bond_atom_site_label_2
_geom_bond_distance
_geom_bond_site_symmetry_2
_geom_bond_publ_flag
Br1 C3 1.875(2) . ?
Br2 C2 1.881(2) . ?
O1 C1 1.416(3) . ?
O1 H1 0.69(3) . ?
C9 C8 1.190(3) . ?
C9 C10 1.462(3) . ?
C8 C1 1.474(3) . ?
C4 O2 1.440(3) . ?
C4 C3 1.518(3) . ?
C4 C5 1.523(3) . ?
C4 H4A 1.0000 . ?
C1 C2 1.542(3) . ?
C1 C7 1.557(3) . ?
C2 C3 1.325(3) . ?
O2 C7 1.441(3) . ?
C7 C6 1.511(3) . ?
C7 H7A 1.0000 . ?
C6 C5 1.315(4) . ?
C6 H6A 0.9500 . ?
C5 H5A 0.9500 . ?
C10 H10A 0.9800 . ?
C10 H10B 0.9800 . ?
C10 H10C 0.9800 . ?

loop_
_cod_related_entry_id
_cod_related_entry_database
_cod_related_entry_code
1 ChemSpider 4421700
